data_7011758
loop_
_publ_author_name
'Canovese, Luciano'
'Visentin, Fabiano'
'Chessa, Gavino'
'Santo, Claudio'
'Uguagliati, Paolo'
'Maini, Lucia'
'Polito, Marco'

_publ_section_title
;
 The mechanism of olefin exchange in platinum(0) pyridyl???methanimine
 and pyridyl???thioether complexes. A kinetic study
;
_journal_issue 19
_journal_name_full 'Journal of the Chemical Society, Dalton Transactions'
_journal_page_first 3696
_journal_paper_doi 10.1039/b203608h
_journal_year 2002
_chemical_formula_sum 'C14 H16 N4 Pt'
_chemical_formula_weight 435.40
_chemical_name_systematic
; 
? 
;
_space_group_IT_number 14
_symmetry_cell_setting monoclinic
_symmetry_space_group_name_Hall '-P 2yab'
_symmetry_space_group_name_H-M 'P 1 21/a 1'
_atom_sites_solution_hydrogens geom
_atom_sites_solution_primary direct
_atom_sites_solution_secondary difmap
_audit_creation_method SHELXL-97
_cell_angle_alpha 90.00
_cell_angle_beta 96.046(17)
_cell_angle_gamma 90.00
_cell_formula_units_Z 4
_cell_length_a 9.338(2)
_cell_length_b 8.706(2)
_cell_length_c 18.463(3)
_cell_measurement_temperature 293(2)
_cell_volume 1492.6(5)
_computing_structure_refinement 'SHELXL-97 (Sheldrick, 1997)'
_computing_structure_solution 'SHELXS-97 (Sheldrick, 1990)'
_diffrn_ambient_temperature 293(2)
_diffrn_measured_fraction_theta_full 0.998
_diffrn_measured_fraction_theta_max 0.998
_diffrn_radiation_monochromator graphite
_diffrn_radiation_source 'fine-focus sealed tube'
_diffrn_radiation_type MoK\a
_diffrn_radiation_wavelength 0.71073
_diffrn_reflns_av_R_equivalents 0.0405
_diffrn_reflns_av_sigmaI/netI 0.1034
_diffrn_reflns_limit_h_max 11
_diffrn_reflns_limit_h_min -11
_diffrn_reflns_limit_k_max 10
_diffrn_reflns_limit_k_min 0
_diffrn_reflns_limit_l_max 21
_diffrn_reflns_limit_l_min 0
_diffrn_reflns_number 2700
_diffrn_reflns_theta_full 24.98
_diffrn_reflns_theta_max 24.98
_diffrn_reflns_theta_min 3.21
_exptl_absorpt_coefficient_mu 9.392
_exptl_crystal_density_diffrn 1.937
_exptl_crystal_density_method 'not measured'
_exptl_crystal_F_000 824
_exptl_crystal_size_max 0.17
_exptl_crystal_size_mid 0.11
_exptl_crystal_size_min 0.12
_refine_diff_density_max 1.300
_refine_diff_density_min -0.981
_refine_diff_density_rms 0.222
_refine_ls_extinction_method none
_refine_ls_goodness_of_fit_ref 0.999
_refine_ls_hydrogen_treatment mixed
_refine_ls_matrix_type full
_refine_ls_number_parameters 172
_refine_ls_number_reflns 2618
_refine_ls_number_restraints 0
_refine_ls_restrained_S_all 0.999
_refine_ls_R_factor_all 0.1234
_refine_ls_R_factor_gt 0.0434
_refine_ls_shift/su_max 0.000
_refine_ls_shift/su_mean 0.000
_refine_ls_structure_factor_coef Fsqd
_refine_ls_weighting_details 'calc w=1/[\s^2^(Fo^2^)+(0.0538P)^2^+3.4100P] where P=(Fo^2^+2Fc^2^)/3'
_refine_ls_weighting_scheme calc
_refine_ls_wR_factor_gt 0.0928
_refine_ls_wR_factor_ref 0.1189
_reflns_number_gt 1495
_reflns_number_total 2618
_reflns_threshold_expression >2sigma(I)
_cod_data_source_file b203608h.txt
_cod_data_source_block venice1
_cod_depositor_comments
;
The following automatic conversions were performed:
'_symmetry_cell_setting' value 'Monoclinic' changed to 'monoclinic'
according to '/home/saulius/struct/CIF-dictionaries/cif_core.dic'
dictionary named 'cif_core.dic' version 2.4.1 from 2010-06-29.

Automatic conversion script
Id: cif_fix_enum 1527 2010-12-29 10:47:43Z saulius 
;
_cod_original_cell_volume 1492.8(6)
_cod_original_sg_symbol_H-M P21/a
_cod_database_code 7011758

loop_
_symmetry_equiv_pos_as_xyz
'x, y, z'
'-x+1/2, y+1/2, -z'
'-x, -y, -z'
'x-1/2, -y-1/2, z'

loop_
_atom_site_label
_atom_site_type_symbol
_atom_site_fract_x
_atom_site_fract_y
_atom_site_fract_z
_atom_site_U_iso_or_equiv
_atom_site_adp_type
_atom_site_occupancy
_atom_site_symmetry_multiplicity
_atom_site_calc_flag
_atom_site_refinement_flags
_atom_site_disorder_assembly
_atom_site_disorder_group
Pt1 Pt 0.19677(6) 0.11160(6) 0.22724(3) 0.03909(19) Uani 1 1 d . . .
N1 N 0.2967(12) -0.0618(14) 0.1711(6) 0.044(3) Uani 1 1 d . . .
N2 N 0.2782(12) -0.0394(13) 0.3129(7) 0.039(3) Uani 1 1 d . . .
N3 N -0.0914(18) 0.1968(19) 0.0679(8) 0.073(5) Uani 1 1 d . . .
N4 N 0.1863(19) 0.5206(19) 0.3211(10) 0.091(5) Uani 1 1 d . . .
C1 C 0.3541(16) -0.1772(17) 0.2144(9) 0.048(4) Uani 1 1 d . . .
C2 C 0.4169(18) -0.302(2) 0.1835(11) 0.072(5) Uani 1 1 d . . .
H2A H 0.4530 -0.3835 0.2123 0.086 Uiso 1 1 calc R . .
C3 C 0.425(2) -0.302(2) 0.1096(11) 0.079(6) Uani 1 1 d . . .
H3A H 0.4708 -0.3830 0.0884 0.095 Uiso 1 1 calc R . .
C4 C 0.368(2) -0.188(2) 0.0681(11) 0.075(6) Uani 1 1 d . . .
H4A H 0.3747 -0.1886 0.0183 0.090 Uiso 1 1 calc R . .
C5 C 0.2992(16) -0.0700(18) 0.0983(8) 0.053(4) Uani 1 1 d . . .
H5A H 0.2537 0.0054 0.0685 0.063 Uiso 1 1 calc R . .
C6 C 0.3410(17) -0.1564(17) 0.2928(9) 0.055(4) Uani 1 1 d . . .
H6A H 0.3786 -0.2289 0.3266 0.066 Uiso 1 1 calc R . .
C7 C 0.2623(18) -0.0104(19) 0.3896(10) 0.059(5) Uani 1 1 d . . .
C8 C 0.1078(18) 0.000(3) 0.4000(12) 0.103(8) Uani 1 1 d . . .
H8A H 0.0621 -0.0969 0.3879 0.154 Uiso 1 1 calc R . .
H8B H 0.0633 0.0786 0.3690 0.154 Uiso 1 1 calc R . .
H8C H 0.0978 0.0245 0.4499 0.154 Uiso 1 1 calc R . .
C9 C 0.333(2) -0.138(2) 0.4383(10) 0.095(7) Uani 1 1 d . . .
H9A H 0.2840 -0.2332 0.4269 0.142 Uiso 1 1 calc R . .
H9B H 0.3262 -0.1125 0.4884 0.142 Uiso 1 1 calc R . .
H9C H 0.4322 -0.1475 0.4301 0.142 Uiso 1 1 calc R . .
C10 C 0.3408(19) 0.141(2) 0.4083(10) 0.076(5) Uani 1 1 d . . .
H10A H 0.2973 0.2215 0.3779 0.114 Uiso 1 1 calc R . .
H10B H 0.4403 0.1309 0.4002 0.114 Uiso 1 1 calc R . .
H10C H 0.3340 0.1660 0.4585 0.114 Uiso 1 1 calc R . .
C11 C -0.0079(18) 0.2382(19) 0.1110(10) 0.054(4) Uani 1 1 d . . .
C12 C 0.1041(17) 0.2831(18) 0.1666(8) 0.053(4) Uani 1 1 d . . .
H12A H 0.1721 0.3583 0.1505 0.064 Uiso 1 1 calc R . .
C13 C 0.0768(15) 0.2996(18) 0.2410(9) 0.051(4) Uani 1 1 d . . .
H13A H -0.0227 0.2763 0.2496 0.061 Uiso 1 1 calc R . .
C14 C 0.1414(19) 0.4252(18) 0.2863(11) 0.059(5) Uani 1 1 d . . .

loop_
_atom_site_aniso_label
_atom_site_aniso_U_11
_atom_site_aniso_U_22
_atom_site_aniso_U_33
_atom_site_aniso_U_23
_atom_site_aniso_U_13
_atom_site_aniso_U_12
Pt1 0.0388(3) 0.0392(3) 0.0394(3) 0.0004(4) 0.0046(2) 0.0011(4)
N1 0.048(7) 0.055(8) 0.025(7) -0.020(6) -0.015(6) -0.011(6)
N2 0.041(7) 0.033(6) 0.040(8) -0.002(6) -0.010(6) -0.005(6)
N3 0.086(11) 0.099(12) 0.034(9) -0.004(9) -0.002(8) 0.024(10)
N4 0.105(14) 0.064(11) 0.100(15) -0.017(10) -0.005(11) -0.013(10)
C1 0.051(9) 0.040(8) 0.053(11) 0.013(8) 0.007(8) 0.001(7)
C2 0.066(11) 0.063(11) 0.083(16) -0.021(11) -0.008(10) 0.018(10)
C3 0.098(15) 0.079(14) 0.061(14) -0.041(12) 0.010(11) 0.021(12)
C4 0.081(13) 0.079(13) 0.064(14) -0.038(12) 0.003(11) 0.011(11)
C5 0.055(9) 0.071(12) 0.030(9) 0.001(8) -0.009(7) 0.017(8)
C6 0.066(11) 0.037(8) 0.060(13) 0.017(8) -0.002(9) -0.008(8)
C7 0.070(11) 0.051(10) 0.057(12) 0.005(9) 0.017(9) -0.021(9)
C8 0.060(12) 0.17(2) 0.078(16) 0.028(16) 0.013(11) -0.017(14)
C9 0.15(2) 0.089(16) 0.043(12) 0.000(11) 0.005(12) -0.014(15)
C10 0.081(12) 0.080(14) 0.066(13) -0.022(11) 0.007(10) -0.009(11)
C11 0.056(10) 0.052(10) 0.052(12) 0.027(9) 0.002(9) 0.021(9)
C12 0.061(10) 0.066(11) 0.036(10) 0.010(8) 0.015(8) 0.017(9)
C13 0.033(7) 0.063(10) 0.058(11) 0.011(9) 0.013(7) 0.008(7)
C14 0.070(11) 0.040(10) 0.067(13) -0.009(9) 0.006(10) -0.004(8)

loop_
_atom_type_symbol
_atom_type_description
_atom_type_scat_dispersion_real
_atom_type_scat_dispersion_imag
_atom_type_scat_source
C C 0.0033 0.0016 'International Tables Vol C Tables 4.2.6.8 and 6.1.1.4'
H H 0.0000 0.0000 'International Tables Vol C Tables 4.2.6.8 and 6.1.1.4'
N N 0.0061 0.0033 'International Tables Vol C Tables 4.2.6.8 and 6.1.1.4'
Pt Pt -1.7033 8.3905 'International Tables Vol C Tables 4.2.6.8 and 6.1.1.4'

loop_
_geom_angle_atom_site_label_1
_geom_angle_atom_site_label_2
_geom_angle_atom_site_label_3
_geom_angle
_geom_angle_site_symmetry_1
_geom_angle_site_symmetry_3
_geom_angle_publ_flag
C12 Pt1 C13 41.7(6) . . ?
C12 Pt1 N1 116.5(5) . . ?
C13 Pt1 N1 157.9(6) . . ?
C12 Pt1 N2 166.1(5) . . ?
C13 Pt1 N2 124.5(6) . . ?
N1 Pt1 N2 77.4(5) . . ?
C5 N1 C1 120.1(13) . . ?
C5 N1 Pt1 125.7(10) . . ?
C1 N1 Pt1 114.0(10) . . ?
C6 N2 C7 121.8(14) . . ?
C6 N2 Pt1 115.1(11) . . ?
C7 N2 Pt1 123.2(10) . . ?
N1 C1 C2 119.6(16) . . ?
N1 C1 C6 114.8(13) . . ?
C2 C1 C6 125.6(15) . . ?
C3 C2 C1 118.9(18) . . ?
C4 C3 C2 120.4(17) . . ?
C3 C4 C5 120.4(18) . . ?
N1 C5 C4 120.4(16) . . ?
N2 C6 C1 118.7(14) . . ?
N2 C7 C8 109.7(15) . . ?
N2 C7 C9 111.3(14) . . ?
C8 C7 C9 109.4(16) . . ?
N2 C7 C10 105.8(12) . . ?
C8 C7 C10 111.7(17) . . ?
C9 C7 C10 109.0(15) . . ?
N3 C11 C12 176.6(18) . . ?
C13 C12 C11 121.5(14) . . ?
C13 C12 Pt1 69.4(9) . . ?
C11 C12 Pt1 115.7(11) . . ?
C12 C13 C14 121.2(15) . . ?
C12 C13 Pt1 68.9(9) . . ?
C14 C13 Pt1 118.4(10) . . ?
N4 C14 C13 178(2) . . ?

loop_
_geom_bond_atom_site_label_1
_geom_bond_atom_site_label_2
_geom_bond_distance
_geom_bond_site_symmetry_2
_geom_bond_publ_flag
Pt1 C12 2.007(15) . ?
Pt1 C13 2.014(14) . ?
Pt1 N1 2.105(11) . ?
Pt1 N2 2.134(12) . ?
N1 C5 1.348(18) . ?
N1 C1 1.359(18) . ?
N2 C6 1.251(18) . ?
N2 C7 1.46(2) . ?
N3 C11 1.11(2) . ?
N4 C14 1.11(2) . ?
C1 C2 1.38(2) . ?
C1 C6 1.48(2) . ?
C2 C3 1.38(2) . ?
C3 C4 1.33(3) . ?
C4 C5 1.36(2) . ?
C7 C8 1.48(2) . ?
C7 C9 1.53(2) . ?
C7 C10 1.53(2) . ?
C11 C12 1.44(2) . ?
C12 C13 1.43(2) . ?
C13 C14 1.47(2) . ?
